data_8103562
loop_
_publ_author_name
'Janda, R.'
'Pickardt, J.'
'Heller, G.'

_publ_section_title
;
 Die Kristallstruktur von synthetischem Ammoniumtetraborate Dihydrat, (N
 H4)2 (B4 O5 (O H)4) (H2 O)2
;
_journal_name_full 'Zeitschrift fuer Kristallographie (149,1979-)'
_journal_page_first 1
_journal_page_last 9
_journal_volume 154
_journal_year 1981
_chemical_formula_sum 'B4 H16 N2 O11'
_chemical_name_systematic '(N H4)2 (B4 O5 (O H)4) (H2 O)2'
_space_group_IT_number 4
_symmetry_space_group_name_Hall 'P 2yb'
_symmetry_space_group_name_H-M 'P 1 21 1'
_cell_angle_alpha 90
_cell_angle_beta 134.4
_cell_angle_gamma 90
_cell_formula_units_Z 2
_cell_length_a 10.691
_cell_length_b 10.646
_cell_length_c 7.223
_cell_volume 587.365
_citation_journal_id_ASTM ZEKRDZ
_cod_data_source_file Janda_ZEKRDZ_1981_318.cif
_cod_data_source_block H16B4N2O11
_cod_original_formula_sum 'H16 B4 N2 O11'
_cod_database_code 8103562

loop_
_symmetry_equiv_pos_as_xyz
x,y,z
-x,y+1/2,-z

loop_
_atom_site_label
_atom_site_type_symbol
_atom_site_fract_x
_atom_site_fract_y
_atom_site_fract_z
_atom_site_occupancy
_atom_site_U_iso_or_equiv
_atom_site_attached_hydrogens
N2 N-3 0.2449 0.0373 0.479 1 0.0 4
B2 B+3 -0.2586 0.1286 0.011 1 0.0 0
O7 O-2 -0.01 0.3355 0.274 1 0.0 0
B4 B+3 -0.0613 0.2941 0.382 1 0.0 0
O10 O-2 0.446 0.2683 0.007 1 0.0 2
N1 N-3 0.7716 0.043 0.537 1 0.0 4
O5 O-2 -0.12394 0.1404 0.014 1 0.0 0
O9 O-2 -0.1849 0.1918 0.264 1 0.0 0
B3 B+3 -0.4292 0.2912 -0.355 1 0.0 0
O11 O-2 0.3427 0.0324 0.999 1 0.0 2
O8 O-2 -0.4381 0.1932 -0.249 1 0.0 0
O1 O-2 0.0542 0.2864 0.038 1 0.0 1
O6 O-2 -0.2642 0.3367 -0.243 1 0.0 0
O3 O-2 -0.5933 0.3555 -0.596 1 0.0 1
O2 O-2 -0.30265 0 0.0072 1 0.0 1
B1 B+3 -0.0841 0.2734 0.022 1 0.0 0
O4 O-2 0.002 0.3469 0.616 1 0.0 1
